data_4125930
loop_
_publ_author_name
'Lin, Yi-Chun'
'Hatzakis, Emmanuel'
'McCarthy, Sean M.'
'Reichl, Kyle D.'
'Lai, Ting-Yi'
'Yennawar, Hemant P.'
'Radosevich, Alexander T.'

_publ_section_title
;
 P-N Cooperative Borane Activation and Catalytic Hydroboration by a
 Distorted Phosphorous Triamide Platform.
;
_journal_issue 16
_journal_name_full 'Journal of the American Chemical Society'
_journal_page_first 6008
_journal_page_last 6016
_journal_paper_doi 10.1021/jacs.7b02512
_journal_volume 139
_journal_year 2017
_chemical_absolute_configuration ad
_chemical_formula_moiety 'C34 H40 B N4 O4 P S'
_chemical_formula_sum 'C34 H40 B N4 O4 P S'
_chemical_formula_weight 642.54
_chemical_name_systematic
;
 ? 
;
_space_group_crystal_system triclinic
_space_group_IT_number 1
_space_group_name_Hall 'P 1'
_space_group_name_H-M_alt 'P 1'
_symmetry_space_group_name_Hall 'P 1'
_symmetry_space_group_name_H-M 'P 1'
_atom_sites_solution_hydrogens geom
_atom_sites_solution_primary direct
_atom_sites_solution_secondary difmap
_audit_creation_date 2016-07-01
_audit_creation_method
;
Olex2 1.2
(compiled 2016.02.19 svn.r3266 for OlexSys, GUI svn.r5155)
;
_cell_angle_alpha 108.388(5)
_cell_angle_beta 92.418(3)
_cell_angle_gamma 90.015(4)
_cell_formula_units_Z 2
_cell_length_a 10.580(2)
_cell_length_b 10.675(2)
_cell_length_c 15.627(4)
_cell_measurement_reflns_used 2764
_cell_measurement_temperature 298(2)
_cell_measurement_theta_max 2.316
_cell_measurement_theta_min 26.603
_cell_volume 1673.2(6)
_computing_cell_refinement 'SAINT v6.36a (Bruker, 2001)'
_computing_data_collection 'SMART v5.625 (Bruker, 2001)'
_computing_data_reduction 'SAINT v6.36a (Bruker, 2001)'
_computing_molecular_graphics 'Olex2 (Dolomanov et al., 2009)'
_computing_publication_material 'Olex2 (Dolomanov et al., 2009)'
_computing_structure_refinement 'XL (Sheldrick, 2008)'
_computing_structure_solution 'XS (Sheldrick, 2008)'
_diffrn_ambient_temperature 298(2)
_diffrn_measured_fraction_theta_full 0.923
_diffrn_measured_fraction_theta_max 0.871
_diffrn_measurement_device_type 'CCD area detector'
_diffrn_measurement_method 'phi and omega scans'
_diffrn_radiation_monochromator Parallel,graphite
_diffrn_radiation_type MoK\a
_diffrn_radiation_wavelength 0.71073
_diffrn_reflns_av_R_equivalents 0.0252
_diffrn_reflns_av_unetI/netI 0.0823
_diffrn_reflns_limit_h_max 13
_diffrn_reflns_limit_h_min -14
_diffrn_reflns_limit_k_max 13
_diffrn_reflns_limit_k_min -13
_diffrn_reflns_limit_l_max 20
_diffrn_reflns_limit_l_min -20
_diffrn_reflns_number 12176
_diffrn_reflns_theta_full 25.00
_diffrn_reflns_theta_max 28.41
_diffrn_reflns_theta_min 1.93
_diffrn_source 'fine-focus sealed tube'
_diffrn_source_current 32.0
_diffrn_source_power 1.6
_diffrn_source_voltage 50.0
_exptl_absorpt_coefficient_mu 0.188
_exptl_absorpt_correction_T_max 0.9
_exptl_absorpt_correction_T_min 0.125722
_exptl_absorpt_correction_type multi-scan
_exptl_absorpt_process_details
;
SADABS was used for absorption correction.
R(int) was 0.0590 before and 0.0330 after correction.
The Ratio of minimum to maximum transmission is 0.1257.
The \l/2 correction factor is 0.0015.
;
_exptl_crystal_colour colorless
_exptl_crystal_density_diffrn 1.275
_exptl_crystal_density_method 'not measured'
_exptl_crystal_description block
_exptl_crystal_F_000 680
_exptl_crystal_size_max 0.15
_exptl_crystal_size_mid 0.14
_exptl_crystal_size_min 0.11
_refine_diff_density_max 0.655
_refine_diff_density_min -0.686
_refine_diff_density_rms 0.066
_refine_ls_abs_structure_details 'Flack H D (1983), Acta Cryst. A39, 876-881'
_refine_ls_abs_structure_Flack 0.42(14)
_refine_ls_extinction_method none
_refine_ls_goodness_of_fit_ref 1.111
_refine_ls_hydrogen_treatment constr
_refine_ls_matrix_type full
_refine_ls_number_parameters 664
_refine_ls_number_reflns 11236
_refine_ls_number_restraints 567
_refine_ls_restrained_S_all 1.087
_refine_ls_R_factor_all 0.1176
_refine_ls_R_factor_gt 0.0879
_refine_ls_shift/su_max 0.000
_refine_ls_shift/su_mean 0.000
_refine_ls_structure_factor_coef Fsqd
_refine_ls_weighting_details 'calc w=1/[\s^2^(Fo^2^)+(0.1000P)^2^+0.0000P] where P=(Fo^2^+2Fc^2^)/3'
_refine_ls_weighting_scheme calc
_refine_ls_wR_factor_gt 0.1906
_refine_ls_wR_factor_ref 0.2168
_reflns_number_gt 7899
_reflns_number_total 11236
_reflns_threshold_expression >2sigma(I)
_cod_data_source_file ja7b02512_si_003.cif
_cod_data_source_block yzl26t
_cod_depositor_comments 'Adding full bibliography for 4125930.cif.'
_cod_original_cell_volume 1673.3(7)
_cod_database_code 4125930
_olex2_refinement_description
;
1. Fixed Uiso
 At 1.2 times of:
  All C(H) groups, All C(H,H) groups
 At 1.5 times of:
  All C(H,H,H) groups
2. Uiso/Uaniso restraints and constraints
All non-hydrogen atoms have similar U: within 2A with sigma of 0.04 and sigma
for terminal atoms of 0.08
3.a Free rotating group:
 C21(C22,C23,C24,C25,C26,C27,C28), C29(C34,C33,C32,C31,C30,B1,S2,P2,O6,O5,O7,
 O8,N5,N6,N7,N8,C35,C36,C37,C38,C39,C40,C41,C42,C43,C44,C45,C46,C47,C48,C49,C50,
 C51,C52,C53,C54), C55(C56,C57,C58,C59,C60,C61,C62), C63(C64,C65,C66,C67,C68,B2)
3.b Secondary CH2 refined with riding coordinates:
 C28(H28A,H28B), C62(H62A,H62B)
3.c Aromatic/amide H refined with riding coordinates:
 C3(H3), C4(H4), C5(H5), C6(H6), C9(H9), C10(H10), C11(H11), C12(H12),
 C22(H22), C23(H23), C25(H25), C26(H26), C34(H34), C33(H33), C32(H32), C31(H31),
  C30(H30), C38(H38), C39(H39), C40(H40), C41(H41), C44(H44), C45(H45),
 C46(H46), C47(H47), C56(H56), C57(H57), C59(H59), C60(H60), C64(H64), C65(H65),
  C66(H66), C67(H67), C68(H68)
3.d Idealised Me refined as rotating group:
 C1(H1A,H1B,H1C), C14(H14A,H14B,H14C), C16(H16A,H16B,H16C), C17(H17A,H17B,
 H17C), C19(H19A,H19B,H19C), C20(H20A,H20B,H20C), C27(H27A,H27B,H27C), C35(H35A,
 H35B,H35C), C48(H48A,H48B,H48C), C50(H50A,H50B,H50C), C51(H51A,H51B,H51C),
 C53(H53A,H53B,H53C), C54(H54A,H54B,H54C), C61(H61A,H61B,H61C)
;
_olex2_submission_special_instructions 'No special instructions were received'

loop_
_space_group_symop_id
_space_group_symop_operation_xyz
1 'x, y, z'

loop_
_atom_site_label
_atom_site_type_symbol
_atom_site_fract_x
_atom_site_fract_y
_atom_site_fract_z
_atom_site_U_iso_or_equiv
_atom_site_adp_type
_atom_site_occupancy
_atom_site_calc_flag
_atom_site_refinement_flags_posn
_atom_site_refinement_flags_adp
S1 S 0.0377(2) 0.8667(2) 0.56133(14) 0.0561(5) Uani 1 d . U
P1 P 0.18073(16) 0.89533(16) 0.41201(11) 0.0075(2) Uiso 1 d . U
O1 O -0.0041(5) 0.9498(6) 0.6463(4) 0.082(2) Uani 1 d . U
O2 O -0.0518(5) 0.7757(6) 0.5030(4) 0.079(2) Uani 1 d . U
O3 O 0.5165(4) 0.9275(4) 0.2917(3) 0.0446(12) Uani 1 d . U
O4 O 0.4696(4) 0.7128(4) 0.2080(3) 0.0525(13) Uani 1 d . U
N1 N 0.1288(5) 0.9744(5) 0.3395(3) 0.0451(15) Uani 1 d . U
N2 N 0.3129(5) 0.9950(5) 0.4327(3) 0.0419(14) Uani 1 d . U
N3 N 0.0954(5) 0.9712(5) 0.5113(3) 0.0432(14) Uani 1 d . U
N4 N 0.4733(5) 0.7698(5) 0.3711(3) 0.0457(14) Uani 1 d . U
C1 C 0.0098(6) 0.9387(8) 0.2839(5) 0.066(3) Uani 1 d . U
H1A H -0.0119 0.8482 0.2756 0.098 Uiso 1 calc GR .
H1B H 0.0208 0.9503 0.2262 0.098 Uiso 1 calc GR .
H1C H -0.0568 0.9945 0.3138 0.098 Uiso 1 calc GR .
C2 C 0.1928(6) 1.0888(7) 0.3454(4) 0.0452(19) Uani 1 d . U
C3 C 0.1672(7) 1.1819(9) 0.3038(5) 0.062(2) Uani 1 d . U
H3 H 0.0952 1.1737 0.2661 0.075 Uiso 1 calc R .
C4 C 0.2515(8) 1.2909(8) 0.3187(5) 0.062(2) Uani 1 d . U
H4 H 0.2340 1.3562 0.2924 0.074 Uiso 1 calc R .
C5 C 0.3579(8) 1.2987(7) 0.3718(5) 0.062(2) Uani 1 d . U
H5 H 0.4142 1.3687 0.3795 0.074 Uiso 1 calc R .
C6 C 0.3857(6) 1.2058(7) 0.4151(4) 0.0520(19) Uani 1 d . U
H6 H 0.4576 1.2156 0.4531 0.062 Uiso 1 calc R .
C7 C 0.3056(5) 1.0997(6) 0.4011(4) 0.0374(15) Uani 1 d . U
C8 C 0.4181(5) 0.9736(6) 0.4878(4) 0.0389(15) Uani 1 d . U
C9 C 0.4427(6) 1.0655(7) 0.5731(4) 0.054(2) Uani 1 d . U
H9 H 0.3927 1.1399 0.5926 0.065 Uiso 1 calc R .
C10 C 0.5396(7) 1.0467(8) 0.6279(4) 0.059(2) Uani 1 d . U
H10 H 0.5512 1.1052 0.6861 0.070 Uiso 1 calc R .
C11 C 0.6181(7) 0.9454(8) 0.5993(5) 0.058(2) Uani 1 d . U
H11 H 0.6870 0.9368 0.6359 0.070 Uiso 1 calc R .
C12 C 0.5960(6) 0.8511(7) 0.5128(5) 0.0514(19) Uani 1 d . U
H12 H 0.6492 0.7794 0.4926 0.062 Uiso 1 calc R .
C13 C 0.4948(5) 0.8669(6) 0.4589(4) 0.0395(16) Uani 1 d . U
C14 C 0.4397(8) 0.6366(6) 0.3664(5) 0.061(2) Uani 1 d . U
H14A H 0.5112 0.5959 0.3863 0.092 Uiso 1 calc GR .
H14B H 0.4151 0.5869 0.3053 0.092 Uiso 1 calc GR .
H14C H 0.3705 0.6385 0.4046 0.092 Uiso 1 calc GR .
C15 C 0.5425(6) 0.9217(7) 0.1992(4) 0.0486(18) Uani 1 d . U
C16 C 0.4968(8) 1.0450(7) 0.1840(5) 0.065(2) Uani 1 d . U
H16A H 0.4079 1.0537 0.1941 0.097 Uiso 1 calc GR .
H16B H 0.5113 1.0415 0.1231 0.097 Uiso 1 calc GR .
H16C H 0.5416 1.1195 0.2251 0.097 Uiso 1 calc GR .
C17 C 0.6860(7) 0.9101(8) 0.1937(5) 0.066(2) Uani 1 d . U
H17A H 0.7258 0.9880 0.2349 0.099 Uiso 1 calc GR .
H17B H 0.7093 0.9010 0.1333 0.099 Uiso 1 calc GR .
H17C H 0.7132 0.8341 0.2094 0.099 Uiso 1 calc GR .
C18 C 0.4711(6) 0.7869(7) 0.1431(4) 0.0492(19) Uani 1 d . U
C19 C 0.3338(7) 0.8107(8) 0.1183(5) 0.074(3) Uani 1 d . U
H19A H 0.2926 0.7277 0.0872 0.111 Uiso 1 calc GR .
H19B H 0.3321 0.8654 0.0799 0.111 Uiso 1 calc GR .
H19C H 0.2904 0.8539 0.1723 0.111 Uiso 1 calc GR .
C20 C 0.5389(8) 0.7089(8) 0.0603(5) 0.069(3) Uani 1 d . U
H20A H 0.6202 0.6832 0.0782 0.104 Uiso 1 calc GR .
H20B H 0.5497 0.7624 0.0219 0.104 Uiso 1 calc GR .
H20C H 0.4897 0.6314 0.0282 0.104 Uiso 1 calc GR .
C21 C 0.1643(3) 0.7752(4) 0.5817(3) 0.0495(19) Uani 1 d . U
C22 C 0.2675(4) 0.8403(4) 0.6367(2) 0.055(2) Uani 1 d G U
H22 H 0.2678 0.9317 0.6617 0.066 Uiso 1 calc R .
C23 C 0.3696(4) 0.7683(5) 0.6539(3) 0.069(3) Uani 1 d G U
H23 H 0.4374 0.8119 0.6913 0.083 Uiso 1 calc R .
C24 C 0.3712(4) 0.6319(5) 0.6156(3) 0.068(3) Uani 1 d G U
C25 C 0.2713(5) 0.5686(4) 0.5610(3) 0.074(3) Uani 1 d G U
H25 H 0.2722 0.4773 0.5354 0.089 Uiso 1 calc R .
C26 C 0.1656(5) 0.6401(4) 0.5425(4) 0.061(2) Uani 1 d G U
H26 H 0.0984 0.5963 0.5046 0.073 Uiso 1 calc R .
C27 C 0.4865(5) 0.5516(6) 0.6274(5) 0.099(4) Uani 1 d G U
H27A H 0.5405 0.5404 0.5777 0.149 Uiso 1 calc GR .
H27B H 0.4591 0.4667 0.6290 0.149 Uiso 1 calc GR .
H27C H 0.5322 0.5974 0.6829 0.149 Uiso 1 calc GR .
C28 C 0.0780(6) 1.1081(5) 0.5483(4) 0.0495(19) Uani 1 d G U
H28A H 0.1543 1.1530 0.5407 0.059 Uiso 1 calc R .
H28B H 0.0677 1.1286 0.6127 0.059 Uiso 1 calc R .
C29 C -0.03279(14) 1.16315(13) 0.50890(9) 0.0455(18) Uani 1 d . U
C34 C -0.15025(13) 1.09418(15) 0.48507(9) 0.061(2) Uani 1 d G U
H34 H -0.1598 1.0117 0.4926 0.073 Uiso 1 calc R .
C33 C -0.24988(15) 1.14879(19) 0.45097(12) 0.082(3) Uani 1 d G U
H33 H -0.3258 1.1017 0.4344 0.098 Uiso 1 calc R .
C32 C -0.23962(18) 1.2716(2) 0.44090(13) 0.081(3) Uani 1 d G U
H32 H -0.3076 1.3075 0.4175 0.097 Uiso 1 calc R .
C31 C -0.12639(19) 1.34078(17) 0.46626(13) 0.090(3) Uani 1 d G U
H31 H -0.1193 1.4258 0.4627 0.108 Uiso 1 calc R .
C30 C -0.02477(17) 1.28499(14) 0.49645(11) 0.058(2) Uani 1 d G U
H30 H 0.0522 1.3307 0.5090 0.070 Uiso 1 calc R .
B1 B 0.48611(18) 0.8049(2) 0.29156(13) 0.0389(18) Uani 1 d G U
S2 S 0.29424(13) 0.44128(15) 0.80437(11) 0.0563(5) Uani 1 d G U
P2 P 0.14966(15) 0.41677(15) 0.95607(11) 0.0975(10) Uani 1 d G U
O6 O 0.33896(16) 0.35755(15) 0.72105(12) 0.079(2) Uani 1 d G U
O5 O 0.38125(11) 0.53133(18) 0.86459(12) 0.080(2) Uani 1 d G U
O7 O -0.13927(19) 0.5944(2) 1.16009(10) 0.0514(13) Uani 1 d G U
O8 O -0.18607(19) 0.38017(19) 1.07397(12) 0.0449(12) Uani 1 d G U
N5 N 0.20618(18) 0.33448(19) 1.02507(13) 0.0470(16) Uani 1 d G U
N6 N 0.01707(17) 0.31696(14) 0.93239(12) 0.0350(12) Uani 1 d G U
N7 N 0.23082(16) 0.35190(15) 0.85940(12) 0.0402(14) Uani 1 d G U
N8 N -0.14194(14) 0.53913(15) 0.99477(9) 0.0414(14) Uani 1 d G U
C35 C 0.32080(19) 0.3741(2) 1.08116(14) 0.075(3) Uani 1 d G U
H35A H 0.3650 0.4401 1.0636 0.112 Uiso 1 calc GR .
H35B H 0.3738 0.2989 1.0739 0.112 Uiso 1 calc GR .
H35C H 0.2996 0.4098 1.1432 0.112 Uiso 1 calc GR .
C36 C 0.1372(2) 0.21952(19) 1.02010(14) 0.0419(17) Uani 1 d G U
C37 C 0.0288(2) 0.20754(16) 0.96604(14) 0.0419(17) Uani 1 d G U
C38 C -0.0554(2) 0.10386(16) 0.95120(15) 0.0490(18) Uani 1 d G U
H38 H -0.1278 0.0974 0.9142 0.059 Uiso 1 calc R .
C39 C -0.0292(3) 0.00881(18) 0.99311(17) 0.065(2) Uani 1 d G U
H39 H -0.0849 -0.0613 0.9865 0.078 Uiso 1 calc R .
C40 C 0.0830(3) 0.0221(2) 1.04509(17) 0.071(3) Uani 1 d G U
H40 H 0.1024 -0.0423 1.0719 0.085 Uiso 1 calc R .
C41 C 0.1649(2) 0.1240(2) 1.05845(16) 0.055(2) Uani 1 d G U
H41 H 0.2393 0.1290 1.0933 0.066 Uiso 1 calc R .
C42 C -0.08636(16) 0.33394(12) 0.87645(11) 0.0385(15) Uani 1 d G U
C43 C -0.16451(14) 0.44500(13) 0.90857(10) 0.0432(17) Uani 1 d G U
C44 C -0.26249(13) 0.45925(14) 0.85007(11) 0.063(2) Uani 1 d G U
H44 H -0.3147 0.5320 0.8691 0.075 Uiso 1 calc R .
C45 C -0.28473(15) 0.37289(14) 0.76775(12) 0.073(3) Uani 1 d G U
H45 H -0.3505 0.3874 0.7308 0.088 Uiso 1 calc R .
C46 C -0.21079(18) 0.26192(11) 0.73687(12) 0.067(2) Uani 1 d G U
H46 H -0.2282 0.2004 0.6804 0.081 Uiso 1 calc R .
C47 C -0.10995(19) 0.24405(10) 0.79182(12) 0.0485(18) Uani 1 d G U
H47 H -0.0582 0.1712 0.7714 0.058 Uiso 1 calc R .
C48 C -0.10908(13) 0.67190(14) 0.99463(7) 0.073(3) Uani 1 d G U
H48A H -0.0260 0.6718 0.9722 0.109 Uiso 1 calc GR .
H48B H -0.1103 0.7320 1.0550 0.109 Uiso 1 calc GR .
H48C H -0.1693 0.6992 0.9566 0.109 Uiso 1 calc GR .
C49 C -0.1385(2) 0.5177(2) 1.22097(11) 0.0471(18) Uani 1 d G U
C50 C -0.0002(2) 0.4958(2) 1.24179(11) 0.080(3) Uani 1 d G U
H50A H 0.0367 0.4395 1.1884 0.120 Uiso 1 calc GR .
H50B H 0.0059 0.4549 1.2884 0.120 Uiso 1 calc GR .
H50C H 0.0443 0.5791 1.2617 0.120 Uiso 1 calc GR .
C51 C -0.1985(2) 0.6016(2) 1.30662(11) 0.067(3) Uani 1 d G U
H51A H -0.1481 0.6801 1.3337 0.101 Uiso 1 calc GR .
H51B H -0.2029 0.5522 1.3482 0.101 Uiso 1 calc GR .
H51C H -0.2822 0.6255 1.2920 0.101 Uiso 1 calc GR .
C52 C -0.2123(2) 0.3920(2) 1.16561(13) 0.0419(17) Uani 1 d G U
C53 C -0.1625(2) 0.2678(2) 1.18368(15) 0.065(3) Uani 1 d G U
H53A H -0.2142 0.1932 1.1501 0.098 Uiso 1 calc GR .
H53B H -0.1651 0.2789 1.2470 0.098 Uiso 1 calc GR .
H53C H -0.0768 0.2534 1.1653 0.098 Uiso 1 calc GR .
C54 C -0.3534(2) 0.4001(2) 1.17596(15) 0.060(2) Uani 1 d G U
H54A H -0.3828 0.4824 1.1705 0.090 Uiso 1 calc GR .
H54B H -0.3726 0.3947 1.2342 0.090 Uiso 1 calc GR .
H54C H -0.3945 0.3284 1.1298 0.090 Uiso 1 calc GR .
C55 C 0.1647(4) 0.5321(4) 0.7839(3) 0.0504(19) Uani 1 d . U
C56 C 0.0633(4) 0.4692(4) 0.7262(3) 0.062(2) Uani 1 d G U
H56 H 0.0635 0.3782 0.6985 0.075 Uiso 1 calc R .
C57 C -0.0353(5) 0.5413(5) 0.7108(4) 0.072(3) Uani 1 d G U
H57 H -0.1015 0.4973 0.6719 0.087 Uiso 1 calc R .
C58 C -0.0432(4) 0.6766(5) 0.7498(3) 0.072(3) Uani 1 d G U
C59 C 0.0622(5) 0.7398(4) 0.8031(3) 0.073(3) Uani 1 d G U
H59 H 0.0634 0.8313 0.8276 0.088 Uiso 1 calc R .
C60 C 0.1644(5) 0.6692(4) 0.8202(4) 0.065(2) Uani 1 d G U
H60 H 0.2331 0.7134 0.8560 0.078 Uiso 1 calc R .
C61 C -0.1565(5) 0.7474(6) 0.7328(5) 0.115(4) Uani 1 d G U
H61A H -0.1682 0.7336 0.6692 0.172 Uiso 1 calc GR .
H61B H -0.1457 0.8401 0.7642 0.172 Uiso 1 calc GR .
H61C H -0.2294 0.7146 0.7540 0.172 Uiso 1 calc GR .
C62 C 0.2529(7) 0.2001(5) 0.8181(5) 0.054(2) Uani 1 d G U
H62A H 0.1778 0.1532 0.8258 0.064 Uiso 1 calc R .
H62B H 0.2636 0.1795 0.7539 0.064 Uiso 1 calc R .
C63 C 0.3661(3) 0.1495(4) 0.85912(18) 0.0497(19) Uani 1 d . U
C64 C 0.3549(3) 0.0252(3) 0.8699(3) 0.066(2) Uani 1 d G U
H64 H 0.2788 -0.0218 0.8546 0.079 Uiso 1 calc R .
C65 C 0.4583(4) -0.0285(4) 0.9037(3) 0.074(3) Uani 1 d G U
H65 H 0.4505 -0.1095 0.9137 0.089 Uiso 1 calc R .
C66 C 0.5730(3) 0.0400(5) 0.9224(2) 0.087(3) Uani 1 d G U
H66 H 0.6442 0.0019 0.9402 0.104 Uiso 1 calc R .
C67 C 0.5813(3) 0.1634(5) 0.9145(3) 0.069(2) Uani 1 d G U
H67 H 0.6566 0.2116 0.9309 0.082 Uiso 1 calc R .
C68 C 0.4776(3) 0.2173(4) 0.8822(3) 0.059(2) Uani 1 d G U
H68 H 0.4846 0.3009 0.8762 0.071 Uiso 1 calc R .
B2 B -0.1533(4) 0.5044(6) 1.0732(4) 0.0393(18) Uani 1 d G U

loop_
_atom_site_aniso_label
_atom_site_aniso_U_11
_atom_site_aniso_U_22
_atom_site_aniso_U_33
_atom_site_aniso_U_23
_atom_site_aniso_U_13
_atom_site_aniso_U_12
S1 0.0509(11) 0.0563(14) 0.0616(11) 0.0182(10) 0.0110(9) -0.0077(10)
O1 0.080(5) 0.093(5) 0.078(4) 0.028(4) 0.052(4) 0.024(4)
O2 0.059(4) 0.090(5) 0.095(5) 0.040(4) -0.005(3) -0.028(4)
O3 0.056(3) 0.035(3) 0.040(2) 0.009(2) 0.007(2) -0.006(2)
O4 0.058(3) 0.043(3) 0.051(3) 0.007(2) 0.005(2) -0.004(3)
N1 0.058(4) 0.047(4) 0.033(3) 0.015(3) 0.007(2) -0.007(3)
N2 0.037(3) 0.036(3) 0.046(3) 0.003(3) 0.005(2) 0.012(3)
N3 0.049(3) 0.029(3) 0.046(3) -0.001(2) 0.036(2) 0.013(3)
N4 0.059(4) 0.033(4) 0.049(3) 0.017(3) 0.009(3) -0.001(3)
C1 0.039(4) 0.084(7) 0.061(5) 0.006(5) 0.002(3) -0.003(4)
C2 0.037(4) 0.058(5) 0.035(3) 0.005(3) 0.003(3) 0.016(4)
C3 0.051(5) 0.086(7) 0.051(4) 0.024(4) 0.012(4) 0.029(5)
C4 0.075(6) 0.051(6) 0.072(5) 0.036(4) 0.025(4) 0.020(5)
C5 0.070(6) 0.032(5) 0.085(6) 0.020(4) 0.014(5) 0.004(4)
C6 0.042(4) 0.051(5) 0.060(4) 0.014(4) 0.003(3) 0.011(4)
C7 0.026(3) 0.035(4) 0.051(4) 0.014(3) 0.008(3) 0.003(3)
C8 0.031(3) 0.037(4) 0.049(4) 0.013(3) 0.011(3) 0.005(3)
C9 0.047(4) 0.053(5) 0.052(4) 0.001(4) 0.014(3) 0.008(4)
C10 0.049(4) 0.070(6) 0.045(4) 0.002(4) -0.003(3) -0.020(4)
C11 0.050(4) 0.077(6) 0.058(4) 0.035(4) -0.006(4) 0.004(4)
C12 0.042(4) 0.052(5) 0.068(5) 0.029(4) 0.011(3) 0.009(4)
C13 0.035(4) 0.041(4) 0.042(3) 0.011(3) 0.007(3) -0.003(3)
C14 0.088(7) 0.026(4) 0.078(5) 0.025(4) 0.027(5) 0.005(4)
C15 0.058(5) 0.045(5) 0.045(4) 0.017(3) 0.003(3) 0.001(4)
C16 0.081(6) 0.051(6) 0.069(5) 0.028(4) 0.009(5) 0.012(5)
C17 0.052(5) 0.071(6) 0.072(5) 0.018(5) 0.017(4) -0.003(4)
C18 0.055(4) 0.056(5) 0.032(3) 0.008(3) 0.000(3) 0.009(4)
C19 0.068(6) 0.075(7) 0.069(5) 0.012(5) -0.016(4) 0.002(5)
C20 0.074(6) 0.072(6) 0.050(4) 0.001(4) 0.013(4) 0.012(5)
C21 0.054(4) 0.058(5) 0.033(3) 0.007(3) 0.010(3) -0.004(4)
C22 0.073(5) 0.047(5) 0.044(4) 0.012(3) 0.001(4) -0.010(4)
C23 0.063(5) 0.092(8) 0.062(5) 0.040(5) -0.002(4) -0.006(5)
C24 0.067(6) 0.064(6) 0.086(6) 0.037(5) 0.031(5) 0.001(5)
C25 0.081(7) 0.045(5) 0.098(7) 0.022(5) 0.032(5) 0.003(5)
C26 0.071(6) 0.041(5) 0.067(5) 0.012(4) 0.011(4) -0.008(4)
C27 0.070(7) 0.130(11) 0.127(9) 0.078(9) 0.026(6) 0.017(7)
C28 0.031(3) 0.061(5) 0.044(4) 0.000(3) -0.003(3) -0.005(3)
C29 0.042(4) 0.050(5) 0.037(3) 0.002(3) 0.007(3) -0.002(3)
C34 0.047(5) 0.047(5) 0.083(6) 0.010(4) 0.004(4) 0.000(4)
C33 0.043(5) 0.105(8) 0.085(6) 0.012(6) 0.001(4) 0.010(5)
C32 0.067(6) 0.097(8) 0.088(6) 0.043(6) -0.008(5) 0.017(6)
C31 0.083(7) 0.095(9) 0.106(8) 0.052(7) -0.008(6) 0.004(7)
C30 0.046(4) 0.069(6) 0.059(5) 0.018(4) 0.002(3) -0.004(4)
B1 0.032(4) 0.039(5) 0.047(4) 0.014(3) 0.010(3) 0.012(3)
S2 0.0488(11) 0.0606(14) 0.0582(11) 0.0156(10) 0.0130(8) -0.0038(10)
P2 0.0878(19) 0.095(2) 0.0965(19) 0.0108(16) 0.0149(15) -0.0206(16)
O6 0.087(5) 0.074(5) 0.076(4) 0.021(3) 0.045(4) 0.015(4)
O5 0.062(4) 0.078(5) 0.098(5) 0.028(4) -0.012(3) -0.035(4)
O7 0.070(4) 0.031(3) 0.051(3) 0.009(2) 0.005(2) 0.004(3)
O8 0.062(3) 0.032(3) 0.043(2) 0.015(2) 0.005(2) 0.005(2)
N5 0.027(3) 0.066(5) 0.045(3) 0.016(3) -0.010(2) -0.002(3)
N6 0.026(3) 0.030(3) 0.052(3) 0.018(2) -0.002(2) -0.001(2)
N7 0.047(3) 0.047(4) 0.036(3) 0.029(3) -0.020(2) -0.022(3)
N8 0.044(3) 0.025(3) 0.052(3) 0.007(3) 0.011(3) 0.012(3)
C35 0.068(6) 0.103(8) 0.053(5) 0.029(5) -0.031(4) -0.022(5)
C36 0.052(4) 0.036(4) 0.041(3) 0.016(3) 0.014(3) 0.007(3)
C37 0.047(4) 0.031(4) 0.048(4) 0.012(3) 0.010(3) 0.012(3)
C38 0.051(4) 0.023(4) 0.070(5) 0.010(3) 0.012(3) 0.000(3)
C39 0.064(6) 0.047(5) 0.091(6) 0.029(5) 0.026(5) 0.013(4)
C40 0.093(7) 0.064(6) 0.073(5) 0.044(5) 0.012(5) 0.030(6)
C41 0.057(5) 0.052(5) 0.060(4) 0.025(4) 0.001(4) 0.008(4)
C42 0.030(3) 0.040(4) 0.045(3) 0.014(3) 0.001(3) 0.002(3)
C43 0.032(3) 0.045(4) 0.058(4) 0.024(3) 0.005(3) 0.008(3)
C44 0.057(5) 0.069(6) 0.073(5) 0.039(5) -0.001(4) 0.019(4)
C45 0.047(5) 0.106(8) 0.069(5) 0.034(5) -0.020(4) -0.011(5)
C46 0.061(5) 0.086(7) 0.053(4) 0.022(5) -0.014(4) -0.002(5)
C47 0.047(4) 0.046(5) 0.047(4) 0.006(3) -0.001(3) -0.012(3)
C48 0.093(7) 0.055(6) 0.068(5) 0.015(4) 0.021(5) -0.010(5)
C49 0.052(4) 0.037(4) 0.055(4) 0.018(3) 0.003(3) 0.009(3)
C50 0.057(6) 0.092(8) 0.089(7) 0.029(6) -0.016(5) 0.006(5)
C51 0.092(7) 0.054(6) 0.052(4) 0.012(4) 0.001(4) 0.004(5)
C52 0.045(4) 0.040(4) 0.039(3) 0.009(3) 0.011(3) 0.016(3)
C53 0.079(6) 0.065(6) 0.059(5) 0.029(5) 0.006(4) 0.015(5)
C54 0.052(5) 0.062(6) 0.064(5) 0.014(4) 0.015(4) 0.009(4)
C55 0.067(5) 0.032(4) 0.053(4) 0.014(3) 0.009(3) -0.013(4)
C56 0.084(6) 0.045(5) 0.057(5) 0.015(4) 0.000(4) -0.004(5)
C57 0.077(6) 0.078(7) 0.069(5) 0.037(5) -0.016(5) -0.009(5)
C58 0.069(6) 0.083(7) 0.081(6) 0.050(6) 0.009(5) -0.002(5)
C59 0.086(7) 0.054(6) 0.085(6) 0.028(5) 0.020(5) 0.007(5)
C60 0.065(6) 0.057(6) 0.072(5) 0.017(4) 0.004(4) -0.016(5)
C61 0.094(9) 0.108(10) 0.178(12) 0.096(10) 0.019(8) 0.025(8)
C62 0.056(5) 0.044(5) 0.054(4) 0.004(4) 0.010(3) 0.004(4)
C63 0.049(4) 0.047(5) 0.048(4) 0.006(3) 0.010(3) 0.007(4)
C64 0.069(6) 0.066(6) 0.067(5) 0.029(5) -0.007(4) -0.009(5)
C65 0.084(7) 0.061(6) 0.086(6) 0.036(5) -0.001(5) 0.006(5)
C66 0.068(6) 0.105(9) 0.085(7) 0.025(6) 0.002(5) 0.016(6)
C67 0.043(5) 0.079(7) 0.082(6) 0.023(5) -0.001(4) -0.007(5)
C68 0.039(4) 0.081(6) 0.061(5) 0.026(4) 0.010(3) 0.003(4)
B2 0.043(4) 0.030(4) 0.046(4) 0.015(3) 0.000(3) 0.003(3)

loop_
_atom_type_symbol
_atom_type_description
_atom_type_scat_dispersion_real
_atom_type_scat_dispersion_imag
_atom_type_scat_source
C C 0.0033 0.0016 'International Tables Vol C Tables 4.2.6.8 and 6.1.1.4'
H H 0.0000 0.0000 'International Tables Vol C Tables 4.2.6.8 and 6.1.1.4'
B B 0.0013 0.0007 'International Tables Vol C Tables 4.2.6.8 and 6.1.1.4'
N N 0.0061 0.0033 'International Tables Vol C Tables 4.2.6.8 and 6.1.1.4'
O O 0.0106 0.0060 'International Tables Vol C Tables 4.2.6.8 and 6.1.1.4'
P P 0.1023 0.0942 'International Tables Vol C Tables 4.2.6.8 and 6.1.1.4'
S S 0.1246 0.1234 'International Tables Vol C Tables 4.2.6.8 and 6.1.1.4'

loop_
_geom_angle_atom_site_label_1
_geom_angle_atom_site_label_2
_geom_angle_atom_site_label_3
_geom_angle
O1 S1 N3 104.9(3)
O1 S1 C21 108.4(3)
O2 S1 O1 117.8(4)
O2 S1 N3 111.4(3)
O2 S1 C21 107.1(3)
N3 S1 C21 106.7(2)
N1 P1 N2 87.4(3)
N1 P1 N3 103.5(2)
N2 P1 N3 100.9(2)
B1 O3 C15 108.3(4)
B1 O4 C18 105.8(4)
C1 N1 P1 123.3(5)
C2 N1 P1 115.6(4)
C2 N1 C1 120.3(5)
C7 N2 P1 115.6(4)
C7 N2 C8 123.5(5)
C8 N2 P1 120.7(4)
S1 N3 P1 115.1(3)
C28 N3 S1 120.5(4)
C28 N3 P1 124.3(4)
C13 N4 C14 118.5(5)
B1 N4 C13 120.4(4)
B1 N4 C14 121.0(5)
N1 C2 C7 109.7(6)
C3 C2 N1 130.1(6)
C3 C2 C7 120.0(7)
C2 C3 C4 119.5(7)
C5 C4 C3 119.3(7)
C4 C5 C6 122.4(7)
C7 C6 C5 119.0(6)
N2 C7 C2 109.6(5)
N2 C7 C6 130.6(6)
C6 C7 C2 119.8(6)
C9 C8 N2 118.8(5)
C13 C8 N2 122.0(5)
C13 C8 C9 119.2(5)
C10 C9 C8 120.4(6)
C11 C10 C9 121.0(6)
C10 C11 C12 119.7(6)
C13 C12 C11 119.2(6)
C8 C13 N4 121.1(5)
C8 C13 C12 120.3(5)
C12 C13 N4 118.5(5)
O3 C15 C16 108.6(5)
O3 C15 C17 105.2(5)
O3 C15 C18 100.8(5)
C16 C15 C17 111.6(6)
C16 C15 C18 117.3(6)
C17 C15 C18 112.0(5)
O4 C18 C15 103.2(4)
O4 C18 C19 107.8(6)
O4 C18 C20 109.8(5)
C19 C18 C15 111.6(6)
C20 C18 C15 113.3(6)
C20 C18 C19 110.7(5)
C22 C21 S1 119.31(18)
C26 C21 S1 120.78(18)
C26 C21 C22 119.9
C23 C22 C21 120.1
C24 C23 C22 120.5
C23 C24 C27 121.5
C25 C24 C23 119.4
C25 C24 C27 118.9
C24 C25 C26 121.1
C21 C26 C25 119.0
N3 C28 C29 115.7(5)
C34 C29 C28 121.9(2)
C30 C29 C28 121.0(2)
C30 C29 C34 117.1
C33 C34 C29 120.2
C34 C33 C32 121.3
C33 C32 C31 118.8
C30 C31 C32 120.4
C31 C30 C29 122.0
O3 B1 O4 115.3(3)
O3 B1 N4 123.7(4)
O4 B1 N4 121.0(4)
O6 S2 N7 109.8
O6 S2 C55 110.07(14)
O5 S2 O6 118.2
O5 S2 N7 107.8
O5 S2 C55 107.66(14)
N7 S2 C55 102.08(13)
N5 P2 N6 89.4
N5 P2 N7 103.8
N6 P2 N7 101.2
B2 O7 C49 106.3(3)
B2 O8 C52 106.6(2)
C35 N5 P2 122.8
C36 N5 P2 114.7
C36 N5 C35 122.4
C37 N6 P2 112.8
C42 N6 P2 122.9
C42 N6 C37 123.9
S2 N7 P2 123.7
C62 N7 S2 114.3(3)
C62 N7 P2 121.9(3)
C43 N8 C48 115.3
B2 N8 C43 120.9(3)
B2 N8 C48 123.8(3)
C37 C36 N5 111.2
C41 C36 N5 129.4
C41 C36 C37 119.4
C36 C37 N6 110.8
C38 C37 N6 126.9
C38 C37 C36 122.3
C37 C38 C39 118.2
C40 C39 C38 117.9
C41 C40 C39 123.1
C40 C41 C36 119.1
C43 C42 N6 119.0
C47 C42 N6 120.6
C47 C42 C43 120.5
N8 C43 C42 121.6
C44 C43 N8 121.6
C44 C43 C42 116.7
C45 C44 C43 122.8
C44 C45 C46 120.7
C45 C46 C47 118.9
C42 C47 C46 120.3
O7 C49 C50 106.2
O7 C49 C51 106.9
O7 C49 C52 102.5
C50 C49 C51 109.5
C50 C49 C52 114.5
C51 C49 C52 116.2
O8 C52 C49 103.4
O8 C52 C53 107.2
O8 C52 C54 109.0
C53 C52 C49 112.7
C54 C52 C49 114.2
C54 C52 C53 109.8
C56 C55 S2 120.6(2)
C60 C55 S2 120.73(19)
C60 C55 C56 118.5
C57 C56 C55 119.7
C56 C57 C58 123.7
C57 C58 C59 116.2
C57 C58 C61 120.5
C59 C58 C61 123.3
C60 C59 C58 121.5
C59 C60 C55 120.2
C63 C62 N7 114.6(5)
C64 C63 C62 117.5(3)
C68 C63 C62 123.0(3)
C68 C63 C64 119.5
C65 C64 C63 119.8
C66 C65 C64 119.5
C67 C66 C65 119.9
C66 C67 C68 120.2
C63 C68 C67 120.9
O7 B2 N8 123.5(5)
O8 B2 O7 112.3(5)
O8 B2 N8 124.2(5)

loop_
_geom_bond_atom_site_label_1
_geom_bond_atom_site_label_2
_geom_bond_distance
S1 O1 1.432(5)
S1 O2 1.428(5)
S1 N3 1.679(5)
S1 C21 1.736(4)
P1 N1 1.688(5)
P1 N2 1.713(5)
P1 N3 1.790(4)
O3 C15 1.465(7)
O3 B1 1.347(5)
O4 C18 1.470(7)
O4 B1 1.368(5)
N1 C1 1.478(8)
N1 C2 1.372(8)
N2 C7 1.358(8)
N2 C8 1.441(7)
N3 C28 1.407(6)
N4 C13 1.443(7)
N4 C14 1.444(8)
N4 B1 1.419(5)
C2 C3 1.370(10)
C2 C7 1.430(8)
C3 C4 1.420(10)
C4 C5 1.356(10)
C5 C6 1.392(9)
C6 C7 1.370(9)
C8 C9 1.398(8)
C8 C13 1.366(8)
C9 C10 1.363(9)
C10 C11 1.336(10)
C11 C12 1.418(9)
C12 C13 1.378(8)
C15 C16 1.487(9)
C15 C17 1.527(9)
C15 C18 1.599(9)
C18 C19 1.530(9)
C18 C20 1.510(8)
C21 C22 1.3987
C21 C26 1.3773
C22 C23 1.3916
C23 C24 1.3898
C24 C25 1.3642
C24 C27 1.5290
C25 C26 1.4242
C28 C29 1.505(5)
C29 C34 1.4187
C29 C30 1.3776
C34 C33 1.3726
C33 C32 1.3735
C32 C31 1.3830
C31 C30 1.3668
S2 O6 1.4269
S2 O5 1.4188
S2 N7 1.6329
S2 C55 1.755(4)
P2 N5 1.6839
P2 N6 1.7166
P2 N7 1.7172
O7 C49 1.4373
O7 B2 1.395(6)
O8 C52 1.4364
O8 B2 1.374(7)
N5 C35 1.4471
N5 C36 1.4069
N6 C37 1.4277
N6 C42 1.4191
N7 C62 1.565(5)
N8 C43 1.4142
N8 C48 1.4600
N8 B2 1.398(7)
C36 C37 1.3768
C36 C41 1.3623
C37 C38 1.3754
C38 C39 1.3927
C39 C40 1.3906
C40 C41 1.3491
C42 C43 1.4147
C42 C47 1.3797
C43 C44 1.3933
C44 C45 1.3365
C45 C46 1.3856
C46 C47 1.3922
C49 C50 1.5204
C49 C51 1.5205
C49 C52 1.5393
C52 C53 1.5295
C52 C54 1.5073
C55 C56 1.3959
C55 C60 1.3933
C56 C57 1.3549
C57 C58 1.3833
C58 C59 1.3991
C58 C61 1.4769
C59 C60 1.3826
C62 C63 1.513(6)
C63 C64 1.3956
C63 C68 1.3577
C64 C65 1.3955
C65 C66 1.3885
C66 C67 1.3638
C67 C68 1.3879
